data_7037446
loop_
_publ_author_name
'Adam, Mohamed Shaker S.'
'Kindermann, Markus K.'
'Jones, Peter G.'
'Heinicke, Joachim W.'

_publ_section_title
;
 3H-1,3-Azaphospholo[4,5-b]pyridines - novel heterocyclic P,N-bridging or
 hybrid ligands: synthesis and first d(8)-transition metal complexes.
;
_journal_issue 5
_journal_name_full 'Dalton transactions (Cambridge, England : 2003)'
_journal_page_first 2261
_journal_page_last 2272
_journal_paper_doi 10.1039/c5dt04073f
_journal_volume 45
_journal_year 2016
_chemical_formula_sum 'C46 H78 Cl4 N4 O4.5 P2 Pd2'
_chemical_formula_weight 1175.66
_chemical_name_systematic
;
 ?
;
_space_group_IT_number 15
_symmetry_cell_setting monoclinic
_symmetry_space_group_name_Hall '-C 2yc'
_symmetry_space_group_name_H-M 'C 1 2/c 1'
_atom_sites_solution_hydrogens geom
_atom_sites_solution_primary direct
_atom_sites_solution_secondary difmap
_audit_creation_method SHELXL-97
_audit_update_record
;
2015-09-08 deposited with the CCDC.
2015-11-24 downloaded from the CCDC.
;
_cell_angle_alpha 90.00
_cell_angle_beta 90.891(6)
_cell_angle_gamma 90.00
_cell_formula_units_Z 8
_cell_length_a 27.727(3)
_cell_length_b 16.625(2)
_cell_length_c 23.302(3)
_cell_measurement_reflns_used 9734
_cell_measurement_temperature 100(2)
_cell_measurement_theta_max 30.47
_cell_measurement_theta_min 2.25
_cell_volume 10740(2)
_computing_cell_refinement 'Bruker SAINT'
_computing_data_collection 'Bruker SMART'
_computing_data_reduction 'Bruker SAINT'
_computing_molecular_graphics 'Siemens XP'
_computing_publication_material SHELXL-97
_computing_structure_refinement 'SHELXL-97 (Sheldrick, 1997)'
_computing_structure_solution 'SHELXS-97 (Sheldrick, 1990)'
_diffrn_ambient_temperature 100(2)
_diffrn_measured_fraction_theta_full 0.977
_diffrn_measured_fraction_theta_max 0.976
_diffrn_measurement_device_type 'Bruker APEX2 CCD area detector'
_diffrn_measurement_method 'phi and omega scans'
_diffrn_radiation_monochromator graphite
_diffrn_radiation_source 'fine-focus sealed tube'
_diffrn_radiation_type MoK\a
_diffrn_radiation_wavelength 0.71073
_diffrn_reflns_av_R_equivalents 0.0490
_diffrn_reflns_av_sigmaI/netI 0.0369
_diffrn_reflns_limit_h_max 38
_diffrn_reflns_limit_h_min -39
_diffrn_reflns_limit_k_max 23
_diffrn_reflns_limit_k_min -23
_diffrn_reflns_limit_l_max 32
_diffrn_reflns_limit_l_min -32
_diffrn_reflns_number 153859
_diffrn_reflns_theta_full 30.00
_diffrn_reflns_theta_max 30.03
_diffrn_reflns_theta_min 2.27
_exptl_absorpt_coefficient_mu 0.972
_exptl_absorpt_correction_T_max 0.8679
_exptl_absorpt_correction_T_min 0.7322
_exptl_absorpt_correction_type multi-scan
_exptl_absorpt_process_details SADABS
_exptl_crystal_colour yellow
_exptl_crystal_density_diffrn 1.454
_exptl_crystal_density_meas ?
_exptl_crystal_density_method 'not measured'
_exptl_crystal_description prism
_exptl_crystal_F_000 4864
_exptl_crystal_size_max 0.30
_exptl_crystal_size_mid 0.15
_exptl_crystal_size_min 0.15
_refine_diff_density_max 1.331
_refine_diff_density_min -0.684
_refine_diff_density_rms 0.124
_refine_ls_extinction_method none
_refine_ls_goodness_of_fit_ref 1.179
_refine_ls_hydrogen_treatment constr
_refine_ls_matrix_type full
_refine_ls_number_parameters 585
_refine_ls_number_reflns 15352
_refine_ls_number_restraints 511
_refine_ls_restrained_S_all 1.185
_refine_ls_R_factor_all 0.0782
_refine_ls_R_factor_gt 0.0409
_refine_ls_shift/su_max 0.002
_refine_ls_shift/su_mean 0.000
_refine_ls_structure_factor_coef Fsqd
_refine_ls_weighting_details 'calc w=1/[\s^2^(Fo^2^)+(0.0185P)^2^+64.0719P] where P=(Fo^2^+2Fc^2^)/3'
_refine_ls_weighting_scheme calc
_refine_ls_wR_factor_gt 0.0803
_refine_ls_wR_factor_ref 0.0982
_reflns_number_gt 11085
_reflns_number_total 15352
_reflns_threshold_expression >2sigma(I)
_cod_data_source_file c5dt04073f3.cif
_cod_data_source_block gstaab
_cod_depositor_comments
;
The following automatic conversions were performed:

'_symmetry_cell_setting' value 'Monoclinic' changed to 'monoclinic'
according to
/usr/data/users/saulius/crontab/automatic-downloads/rss-feeds/RSC/lib/dictionaries/cif_core.dic
dictionary named 'cif_core.dic' version 2.4.2 from 2011-04-26.

'_exptl_crystal_density_meas' value 'not measured' was changed to '?'
- the value is perceived as not measured.

Automatic conversion script
Id: cif_fix_values 4268 2015-11-12 08:31:59Z antanas 

 Adding full bibliography for 7037445--7037448.cif.
;
_cod_original_cell_volume 10739(2)
_cod_original_sg_symbol_H-M 'C 2/c'
_cod_original_formula_sum 'C46 H78 Cl4 N4 O4.50 P2 Pd2'
_cod_database_code 7037446

loop_
_symmetry_equiv_pos_as_xyz
'x, y, z'
'-x, y, -z+1/2'
'x+1/2, y+1/2, z'
'-x+1/2, y+1/2, -z+1/2'
'-x, -y, -z'
'x, -y, z-1/2'
'-x+1/2, -y+1/2, -z'
'x+1/2, -y+1/2, z-1/2'

loop_
_atom_site_label
_atom_site_type_symbol
_atom_site_fract_x
_atom_site_fract_y
_atom_site_fract_z
_atom_site_U_iso_or_equiv
_atom_site_adp_type
_atom_site_occupancy
_atom_site_symmetry_multiplicity
_atom_site_calc_flag
_atom_site_refinement_flags
_atom_site_disorder_assembly
_atom_site_disorder_group
Pd1 Pd 0.534739(9) 0.634164(15) 0.418459(10) 0.01537(6) Uani 1 1 d . . .
Pd2 Pd 0.556095(9) 0.870272(15) 0.439133(10) 0.01585(6) Uani 1 1 d . . .
Cl1 Cl 0.54591(3) 0.61348(6) 0.32318(3) 0.02817(19) Uani 1 1 d . . .
Cl2 Cl 0.59454(3) 0.54028(5) 0.44263(3) 0.02124(16) Uani 1 1 d . . .
Cl3 Cl 0.63030(3) 0.89847(6) 0.40453(4) 0.02860(19) Uani 1 1 d . . .
Cl4 Cl 0.51990(3) 0.96176(5) 0.37582(3) 0.02129(16) Uani 1 1 d . . .
N1 N 0.39032(10) 0.70726(17) 0.44820(12) 0.0203(6) Uani 1 1 d . . .
C2 C 0.41345(12) 0.67361(19) 0.40738(14) 0.0183(6) Uani 1 1 d . . .
P3 P 0.47425(3) 0.71797(5) 0.39532(3) 0.01533(15) Uani 1 1 d . . .
C3A C 0.46124(11) 0.78913(18) 0.45166(13) 0.0159(6) Uani 1 1 d . . .
N4 N 0.49019(10) 0.84719(15) 0.47295(11) 0.0154(5) Uani 1 1 d . . .
C5 C 0.47392(12) 0.89071(19) 0.51780(13) 0.0190(6) Uani 1 1 d . . .
H5 H 0.4939 0.9319 0.5335 0.023 Uiso 1 1 calc R . .
C6 C 0.42878(12) 0.8772(2) 0.54177(14) 0.0196(6) Uani 1 1 d . . .
H6 H 0.4180 0.9100 0.5724 0.024 Uiso 1 1 calc R . .
C7 C 0.39982(13) 0.8159(2) 0.52081(14) 0.0221(7) Uani 1 1 d . . .
H7 H 0.3695 0.8045 0.5375 0.026 Uiso 1 1 calc R . .
C7A C 0.41636(12) 0.77151(19) 0.47460(13) 0.0180(6) Uani 1 1 d . . .
C8 C 0.39358(12) 0.6016(2) 0.37515(14) 0.0212(7) Uani 1 1 d . . .
C9 C 0.40706(15) 0.6047(2) 0.31169(14) 0.0286(8) Uani 1 1 d . . .
H9A H 0.3938 0.5575 0.2918 0.043 Uiso 1 1 calc R . .
H9B H 0.4423 0.6048 0.3084 0.043 Uiso 1 1 calc R . .
H9C H 0.3938 0.6537 0.2942 0.043 Uiso 1 1 calc R . .
C10 C 0.41618(16) 0.5260(2) 0.40210(17) 0.0329(9) Uani 1 1 d . . .
H10A H 0.4040 0.4781 0.3820 0.049 Uiso 1 1 calc R . .
H10B H 0.4076 0.5230 0.4427 0.049 Uiso 1 1 calc R . .
H10C H 0.4513 0.5285 0.3988 0.049 Uiso 1 1 calc R . .
C11 C 0.33885(14) 0.5990(3) 0.38049(18) 0.0376(10) Uani 1 1 d . . .
H11A H 0.3261 0.5524 0.3595 0.056 Uiso 1 1 calc R . .
H11B H 0.3249 0.6484 0.3643 0.056 Uiso 1 1 calc R . .
H11C H 0.3304 0.5947 0.4211 0.056 Uiso 1 1 calc R . .
C12 C 0.47181(12) 0.7734(2) 0.32795(13) 0.0189(6) Uani 1 1 d . . .
H12A H 0.5006 0.8085 0.3258 0.023 Uiso 1 1 calc R . .
H12B H 0.4732 0.7347 0.2957 0.023 Uiso 1 1 calc R . .
C13 C 0.42671(12) 0.8248(2) 0.32073(14) 0.0205(7) Uani 1 1 d . . .
H13A H 0.4273 0.8683 0.3497 0.025 Uiso 1 1 calc R . .
H13B H 0.3978 0.7912 0.3274 0.025 Uiso 1 1 calc R . .
C14 C 0.42322(14) 0.8617(2) 0.26079(14) 0.0259(7) Uani 1 1 d . . .
H14A H 0.4527 0.8937 0.2537 0.031 Uiso 1 1 calc R . .
H14B H 0.4216 0.8181 0.2319 0.031 Uiso 1 1 calc R . .
C15 C 0.37937(15) 0.9153(2) 0.25353(16) 0.0318(9) Uani 1 1 d . . .
H15A H 0.3786 0.9378 0.2146 0.048 Uiso 1 1 calc R . .
H15B H 0.3811 0.9592 0.2816 0.048 Uiso 1 1 calc R . .
H15C H 0.3501 0.8837 0.2597 0.048 Uiso 1 1 calc R . .
N1' N 0.57271(10) 0.79400(17) 0.61239(11) 0.0193(6) Uani 1 1 d . . .
C2' C 0.59967(12) 0.82757(19) 0.57482(14) 0.0183(6) Uani 1 1 d . . .
P3' P 0.59118(3) 0.78486(5) 0.50128(3) 0.01521(15) Uani 1 1 d . . .
C3A' C 0.54942(11) 0.71346(18) 0.53161(13) 0.0149(6) Uani 1 1 d . . .
N4' N 0.52441(9) 0.65551(15) 0.50394(11) 0.0149(5) Uani 1 1 d . . .
C5' C 0.49372(12) 0.61116(19) 0.53487(14) 0.0187(6) Uani 1 1 d . . .
H5' H 0.4761 0.5695 0.5161 0.022 Uiso 1 1 calc R . .
C6' C 0.48663(12) 0.6238(2) 0.59361(13) 0.0194(6) Uani 1 1 d . . .
H6' H 0.4647 0.5910 0.6141 0.023 Uiso 1 1 calc R . .
C7' C 0.51202(12) 0.6849(2) 0.62170(14) 0.0200(7) Uani 1 1 d . . .
H7' H 0.5076 0.6953 0.6614 0.024 Uiso 1 1 calc R . .
C7A' C 0.54397(11) 0.73010(19) 0.58959(13) 0.0167(6) Uani 1 1 d . . .
C8' C 0.63180(12) 0.8987(2) 0.58930(14) 0.0203(6) Uani 1 1 d . . .
C9' C 0.67859(13) 0.8963(2) 0.55496(16) 0.0287(8) Uani 1 1 d . . .
H9'1 H 0.6986 0.9428 0.5652 0.043 Uiso 1 1 calc R . .
H9'2 H 0.6708 0.8979 0.5138 0.043 Uiso 1 1 calc R . .
H9'3 H 0.6962 0.8466 0.5639 0.043 Uiso 1 1 calc R . .
C10' C 0.60379(15) 0.9754(2) 0.57398(18) 0.0321(9) Uani 1 1 d . . .
H10D H 0.6237 1.0225 0.5831 0.048 Uiso 1 1 calc R . .
H10E H 0.5741 0.9775 0.5962 0.048 Uiso 1 1 calc R . .
H10F H 0.5957 0.9752 0.5329 0.048 Uiso 1 1 calc R . .
C11' C 0.64465(14) 0.8973(2) 0.65306(15) 0.0280(8) Uani 1 1 d . . .
H11D H 0.6654 0.9433 0.6625 0.042 Uiso 1 1 calc R . .
H11E H 0.6618 0.8472 0.6623 0.042 Uiso 1 1 calc R . .
H11F H 0.6151 0.9003 0.6754 0.042 Uiso 1 1 calc R . .
C12' C 0.64505(12) 0.7286(2) 0.48358(14) 0.0202(6) Uani 1 1 d . . .
H12C H 0.6376 0.6924 0.4508 0.024 Uiso 1 1 calc R . .
H12D H 0.6703 0.7666 0.4712 0.024 Uiso 1 1 calc R . .
C13' C 0.66483(12) 0.6783(2) 0.53361(15) 0.0229(7) Uani 1 1 d . . .
H13C H 0.6694 0.7132 0.5677 0.028 Uiso 1 1 calc R . .
H13D H 0.6411 0.6362 0.5434 0.028 Uiso 1 1 calc R . .
C14' C 0.71229(14) 0.6391(2) 0.51907(17) 0.0321(8) Uani 1 1 d . . .
H14C H 0.7071 0.6017 0.4865 0.038 Uiso 1 1 calc R . .
H14D H 0.7352 0.6811 0.5067 0.038 Uiso 1 1 calc R . .
C15' C 0.73420(15) 0.5934(3) 0.5688(2) 0.0415(11) Uani 1 1 d . . .
H15D H 0.7647 0.5690 0.5571 0.062 Uiso 1 1 calc R . .
H15E H 0.7119 0.5510 0.5808 0.062 Uiso 1 1 calc R . .
H15F H 0.7402 0.6303 0.6009 0.062 Uiso 1 1 calc R . .
O111 O 0.5000 0.7711(2) 0.7500 0.0251(7) Uani 1 2 d SU . .
C112 C 0.54131(13) 0.8213(2) 0.76048(16) 0.0272(8) Uani 1 1 d U . .
H11G H 0.5689 0.8029 0.7374 0.033 Uiso 1 1 calc R . .
H11H H 0.5509 0.8196 0.8016 0.033 Uiso 1 1 calc R . .
C113 C 0.52658(13) 0.9056(2) 0.74321(17) 0.0296(8) Uani 1 1 d U . .
H11I H 0.5443 0.9466 0.7660 0.036 Uiso 1 1 calc R . .
H11J H 0.5319 0.9153 0.7019 0.036 Uiso 1 1 calc R . .
O121 O 0.68883(12) 1.1734(2) 0.39690(14) 0.0471(8) Uani 1 1 d DU . .
C122 C 0.70500(15) 1.0918(3) 0.40063(17) 0.0357(9) Uani 1 1 d DU . .
H12E H 0.6832 1.0602 0.4252 0.043 Uiso 1 1 calc R . .
H12F H 0.7379 1.0896 0.4176 0.043 Uiso 1 1 calc R . .
C123 C 0.70492(14) 1.0580(3) 0.34094(17) 0.0363(9) Uani 1 1 d DU . .
H12G H 0.6986 0.9994 0.3407 0.044 Uiso 1 1 calc R . .
H12H H 0.7355 1.0692 0.3212 0.044 Uiso 1 1 calc R . .
C124 C 0.66244(19) 1.1059(3) 0.3145(2) 0.0517(12) Uani 1 1 d DU . .
H12I H 0.6646 1.1088 0.2722 0.062 Uiso 1 1 calc R . .
H12J H 0.6310 1.0821 0.3249 0.062 Uiso 1 1 calc R . .
C125 C 0.6695(2) 1.1868(3) 0.3416(2) 0.0531(13) Uani 1 1 d DU . .
H12K H 0.6920 1.2197 0.3187 0.064 Uiso 1 1 calc R . .
H12L H 0.6384 1.2156 0.3439 0.064 Uiso 1 1 calc R . .
O131 O 0.59785(13) 0.6287(2) 0.70218(16) 0.0610(10) Uani 1 1 d DU . .
C132 C 0.64589(17) 0.6539(3) 0.7130(2) 0.0479(12) Uani 1 1 d DU . .
H13E H 0.6467 0.7108 0.7255 0.057 Uiso 1 1 calc R . .
H13F H 0.6655 0.6482 0.6781 0.057 Uiso 1 1 calc R . .
C133 C 0.66434(18) 0.5997(3) 0.7598(2) 0.0533(13) Uani 1 1 d DU . .
H13G H 0.6909 0.6253 0.7820 0.064 Uiso 1 1 calc R . .
H13H H 0.6756 0.5477 0.7442 0.064 Uiso 1 1 calc R . .
C134 C 0.61967(19) 0.5889(3) 0.7962(2) 0.0601(14) Uani 1 1 d DU . .
H13I H 0.6185 0.5340 0.8126 0.072 Uiso 1 1 calc R . .
H13J H 0.6193 0.6285 0.8279 0.072 Uiso 1 1 calc R . .
C135 C 0.57810(19) 0.6027(3) 0.7553(2) 0.0548(13) Uani 1 1 d DU . .
H13K H 0.5596 0.5523 0.7496 0.066 Uiso 1 1 calc R . .
H13L H 0.5562 0.6442 0.7706 0.066 Uiso 1 1 calc R . .
O141 O 0.73993(16) 1.0706(2) 0.6213(2) 0.0780(13) Uani 1 1 d DU . .
C142 C 0.71559(19) 1.1447(3) 0.6127(2) 0.0540(13) Uani 1 1 d DU . .
H14E H 0.7238 1.1829 0.6440 0.065 Uiso 1 1 calc R . .
H14F H 0.6802 1.1363 0.6120 0.065 Uiso 1 1 calc R . .
C143 C 0.7317(2) 1.1761(5) 0.5572(3) 0.085(2) Uani 1 1 d DU . .
H14G H 0.7332 1.2356 0.5574 0.102 Uiso 1 1 calc R . .
H14H H 0.7102 1.1582 0.5254 0.102 Uiso 1 1 calc R . .
C144 C 0.7817(3) 1.1397(5) 0.5521(3) 0.098(2) Uani 1 1 d DU . .
H14I H 0.7894 1.1294 0.5114 0.117 Uiso 1 1 calc R . .
H14J H 0.8065 1.1758 0.5689 0.117 Uiso 1 1 calc R . .
C145 C 0.7791(2) 1.0677(4) 0.5829(3) 0.088(2) Uani 1 1 d DU . .
H14K H 0.8096 1.0591 0.6047 0.105 Uiso 1 1 calc R . .
H14L H 0.7747 1.0221 0.5560 0.105 Uiso 1 1 calc R . .
O151 O 0.7489(2) 0.6769(3) 0.2729(3) 0.0668(19) Uani 0.652(6) 1 d PDU A 1
C152 C 0.7222(3) 0.6108(4) 0.2934(3) 0.0435(17) Uani 0.652(6) 1 d PDU A 1
H15G H 0.7442 0.5683 0.3081 0.052 Uiso 0.652(6) 1 calc PR A 1
H15H H 0.7018 0.5878 0.2622 0.052 Uiso 0.652(6) 1 calc PR A 1
C153 C 0.6916(3) 0.6425(4) 0.3404(4) 0.050(2) Uani 0.652(6) 1 d PDU A 1
H15I H 0.7097 0.6447 0.3774 0.060 Uiso 0.652(6) 1 calc PR A 1
H15J H 0.6622 0.6095 0.3452 0.060 Uiso 0.652(6) 1 calc PR A 1
C154 C 0.6794(3) 0.7262(5) 0.3187(4) 0.060(2) Uani 0.652(6) 1 d PDU A 1
H15K H 0.6479 0.7266 0.2981 0.071 Uiso 0.652(6) 1 calc PR A 1
H15L H 0.6784 0.7653 0.3507 0.071 Uiso 0.652(6) 1 calc PR A 1
C155 C 0.7201(4) 0.7449(5) 0.2787(5) 0.068(3) Uani 0.652(6) 1 d PDU A 1
H15M H 0.7068 0.7611 0.2407 0.082 Uiso 0.652(6) 1 calc PR A 1
H15N H 0.7396 0.7900 0.2942 0.082 Uiso 0.652(6) 1 calc PR A 1
O161 O 0.7404(5) 0.7117(9) 0.3523(6) 0.103(5) Uiso 0.348(6) 1 d PDU A 2
C162 C 0.7183(6) 0.6360(9) 0.3501(7) 0.059(4) Uiso 0.348(6) 1 d PDU A 2
H16A H 0.6998 0.6266 0.3855 0.071 Uiso 0.348(6) 1 calc PR A 2
H16B H 0.7430 0.5933 0.3470 0.071 Uiso 0.348(6) 1 calc PR A 2
C163 C 0.6860(6) 0.6340(9) 0.3000(8) 0.068(5) Uiso 0.348(6) 1 d PDU A 2
H16C H 0.6548 0.6088 0.3095 0.081 Uiso 0.348(6) 1 calc PR A 2
H16D H 0.7007 0.6038 0.2681 0.081 Uiso 0.348(6) 1 calc PR A 2
C164 C 0.6792(7) 0.7224(10) 0.2840(9) 0.079(5) Uiso 0.348(6) 1 d PDU A 2
H16E H 0.6790 0.7298 0.2419 0.094 Uiso 0.348(6) 1 calc PR A 2
H16F H 0.6487 0.7438 0.2996 0.094 Uiso 0.348(6) 1 calc PR A 2
C165 C 0.7214(7) 0.7621(10) 0.3110(9) 0.079(5) Uiso 0.348(6) 1 d PDU A 2
H16G H 0.7459 0.7736 0.2816 0.094 Uiso 0.348(6) 1 calc PR A 2
H16H H 0.7116 0.8136 0.3286 0.094 Uiso 0.348(6) 1 calc PR A 2

loop_
_atom_site_aniso_label
_atom_site_aniso_U_11
_atom_site_aniso_U_22
_atom_site_aniso_U_33
_atom_site_aniso_U_23
_atom_site_aniso_U_13
_atom_site_aniso_U_12
Pd1 0.01782(12) 0.01584(11) 0.01252(10) -0.00115(9) 0.00251(8) 0.00101(9)
Pd2 0.01736(12) 0.01579(11) 0.01447(11) 0.00087(9) 0.00198(8) -0.00139(9)
Cl1 0.0351(5) 0.0344(5) 0.0151(3) -0.0036(3) 0.0034(3) 0.0122(4)
Cl2 0.0222(4) 0.0185(4) 0.0231(4) 0.0012(3) 0.0024(3) 0.0040(3)
Cl3 0.0216(4) 0.0364(5) 0.0280(4) 0.0112(4) 0.0052(3) -0.0049(3)
Cl4 0.0278(4) 0.0177(4) 0.0183(3) 0.0019(3) 0.0001(3) 0.0015(3)
N1 0.0187(14) 0.0217(14) 0.0204(13) -0.0019(11) 0.0018(11) -0.0026(11)
C2 0.0181(16) 0.0189(16) 0.0177(15) 0.0026(12) -0.0006(12) -0.0014(12)
P3 0.0166(4) 0.0168(4) 0.0127(3) -0.0007(3) 0.0025(3) -0.0002(3)
C3A 0.0173(15) 0.0162(15) 0.0142(14) 0.0000(11) 0.0009(11) 0.0031(11)
N4 0.0181(13) 0.0124(12) 0.0158(12) 0.0012(9) 0.0008(10) 0.0029(9)
C5 0.0225(17) 0.0169(15) 0.0177(15) -0.0022(12) -0.0002(13) 0.0019(12)
C6 0.0205(16) 0.0207(16) 0.0178(14) -0.0038(12) 0.0063(12) -0.0040(12)
C7 0.0208(17) 0.0259(17) 0.0197(16) -0.0005(13) 0.0057(13) 0.0030(13)
C7A 0.0177(16) 0.0186(15) 0.0179(15) 0.0002(12) 0.0013(12) 0.0000(12)
C8 0.0219(17) 0.0208(16) 0.0209(16) -0.0021(13) 0.0013(13) -0.0045(13)
C9 0.041(2) 0.0270(18) 0.0181(16) -0.0033(14) 0.0023(15) -0.0085(16)
C10 0.051(3) 0.0182(17) 0.0295(19) 0.0011(15) -0.0085(18) -0.0073(16)
C11 0.029(2) 0.045(2) 0.040(2) -0.0159(19) 0.0051(18) -0.0129(18)
C12 0.0227(17) 0.0193(15) 0.0149(14) -0.0001(12) 0.0013(12) 0.0013(12)
C13 0.0245(18) 0.0207(16) 0.0165(15) 0.0034(12) 0.0020(13) 0.0023(13)
C14 0.033(2) 0.0254(18) 0.0196(16) 0.0033(14) 0.0003(14) 0.0061(15)
C15 0.041(2) 0.030(2) 0.0243(18) 0.0016(15) -0.0001(16) 0.0116(17)
N1' 0.0200(14) 0.0216(14) 0.0165(13) -0.0032(11) 0.0020(11) -0.0010(11)
C2' 0.0166(16) 0.0187(15) 0.0195(15) -0.0008(12) 0.0011(12) 0.0015(12)
P3' 0.0147(4) 0.0176(4) 0.0134(3) 0.0001(3) 0.0029(3) -0.0002(3)
C3A' 0.0147(15) 0.0149(14) 0.0150(14) 0.0022(11) 0.0008(11) 0.0003(11)
N4' 0.0153(13) 0.0151(12) 0.0145(12) -0.0002(10) 0.0011(10) 0.0006(9)
C5' 0.0217(17) 0.0145(14) 0.0200(15) 0.0028(12) 0.0047(13) -0.0009(12)
C6' 0.0176(15) 0.0235(17) 0.0173(14) -0.0046(13) 0.0061(12) -0.0005(12)
C7' 0.0243(18) 0.0200(16) 0.0160(14) 0.0007(12) 0.0052(13) -0.0001(13)
C7A' 0.0172(16) 0.0168(15) 0.0160(14) 0.0005(12) 0.0022(12) 0.0025(12)
C8' 0.0189(16) 0.0199(15) 0.0221(16) -0.0040(13) 0.0020(13) -0.0022(12)
C9' 0.0247(19) 0.0322(19) 0.0292(18) -0.0075(15) 0.0067(15) -0.0088(15)
C10' 0.035(2) 0.0196(18) 0.041(2) 0.0001(16) -0.0045(18) 0.0006(15)
C11' 0.028(2) 0.0314(19) 0.0246(17) -0.0056(15) -0.0008(15) -0.0058(15)
C12' 0.0187(16) 0.0209(16) 0.0213(15) -0.0008(13) 0.0048(13) 0.0012(12)
C13' 0.0198(17) 0.0263(18) 0.0228(16) 0.0034(14) 0.0034(13) 0.0044(13)
C14' 0.0253(19) 0.034(2) 0.037(2) 0.0094(17) 0.0070(16) 0.0073(16)
C15' 0.030(2) 0.046(3) 0.048(3) 0.016(2) 0.0076(19) 0.0128(19)
O111 0.0253(19) 0.0230(18) 0.0271(18) 0.000 0.0018(14) 0.000
C112 0.0226(19) 0.032(2) 0.0270(18) 0.0028(15) 0.0006(14) 0.0007(15)
C113 0.030(2) 0.0253(19) 0.034(2) 0.0001(15) 0.0056(16) -0.0009(15)
O121 0.0472(19) 0.0508(19) 0.0436(18) 0.0002(15) 0.0110(15) 0.0096(15)
C122 0.030(2) 0.042(2) 0.034(2) 0.0028(18) 0.0017(17) 0.0050(17)
C123 0.029(2) 0.043(2) 0.037(2) 0.0010(18) -0.0005(17) -0.0052(17)
C124 0.058(3) 0.050(3) 0.047(3) 0.000(2) -0.016(2) -0.002(2)
C125 0.061(3) 0.044(3) 0.055(3) 0.004(2) -0.008(2) 0.002(2)
O131 0.057(2) 0.072(3) 0.053(2) -0.0087(19) -0.0002(17) 0.0034(19)
C132 0.050(3) 0.054(3) 0.039(2) 0.002(2) 0.008(2) 0.000(2)
C133 0.055(3) 0.041(3) 0.064(3) 0.004(2) 0.002(2) 0.001(2)
C134 0.071(4) 0.054(3) 0.056(3) 0.008(3) 0.008(3) -0.021(3)
C135 0.062(3) 0.033(2) 0.070(3) 0.000(2) 0.020(3) 0.009(2)
O141 0.080(3) 0.061(2) 0.094(3) 0.027(2) 0.032(2) 0.006(2)
C142 0.053(3) 0.053(3) 0.057(3) -0.009(2) 0.013(2) -0.003(2)
C143 0.083(4) 0.109(5) 0.063(4) 0.026(3) 0.014(3) 0.049(4)
C144 0.095(5) 0.110(5) 0.089(4) 0.044(4) 0.048(4) 0.044(4)
C145 0.069(4) 0.074(4) 0.120(5) 0.030(4) 0.035(4) 0.021(3)
O151 0.059(3) 0.057(3) 0.085(4) 0.015(3) 0.038(3) 0.006(3)
C152 0.042(4) 0.041(4) 0.048(4) 0.000(3) 0.008(3) 0.001(3)
C153 0.052(4) 0.050(4) 0.049(4) 0.007(3) 0.021(4) 0.001(3)
C154 0.071(5) 0.047(4) 0.061(5) -0.002(4) 0.028(4) 0.021(4)
C155 0.081(5) 0.056(5) 0.070(5) 0.021(4) 0.039(4) 0.012(4)

loop_
_atom_type_symbol
_atom_type_description
_atom_type_scat_dispersion_real
_atom_type_scat_dispersion_imag
_atom_type_scat_source
C C 0.0033 0.0016 'International Tables Vol C Tables 4.2.6.8 and 6.1.1.4'
H H 0.0000 0.0000 'International Tables Vol C Tables 4.2.6.8 and 6.1.1.4'
N N 0.0061 0.0033 'International Tables Vol C Tables 4.2.6.8 and 6.1.1.4'
P P 0.1023 0.0942 'International Tables Vol C Tables 4.2.6.8 and 6.1.1.4'
Cl Cl 0.1484 0.1585 'International Tables Vol C Tables 4.2.6.8 and 6.1.1.4'
Pd Pd -0.9988 1.0072 'International Tables Vol C Tables 4.2.6.8 and 6.1.1.4'
O O 0.0106 0.0060 'International Tables Vol C Tables 4.2.6.8 and 6.1.1.4'

loop_
_geom_angle_atom_site_label_1
_geom_angle_atom_site_label_2
_geom_angle_atom_site_label_3
_geom_angle
_geom_angle_site_symmetry_1
_geom_angle_site_symmetry_3
N4' Pd1 P3 90.62(8) . .
N4' Pd1 Cl1 178.70(8) . .
P3 Pd1 Cl1 88.39(3) . .
N4' Pd1 Cl2 89.47(8) . .
P3 Pd1 Cl2 176.55(3) . .
Cl1 Pd1 Cl2 91.57(3) . .
N4 Pd2 P3' 90.78(7) . .
N4 Pd2 Cl3 177.85(8) . .
P3' Pd2 Cl3 88.49(3) . .
N4 Pd2 Cl4 89.30(7) . .
P3' Pd2 Cl4 178.67(3) . .
Cl3 Pd2 Cl4 91.38(3) . .
C2 N1 C7A 113.0(3) . .
N1 C2 C8 122.0(3) . .
N1 C2 P3 113.7(2) . .
C8 C2 P3 124.1(2) . .
C3A P3 C12 106.86(15) . .
C3A P3 C2 87.61(15) . .
C12 P3 C2 107.96(15) . .
C3A P3 Pd1 112.92(10) . .
C12 P3 Pd1 122.68(11) . .
C2 P3 Pd1 113.13(11) . .
N4 C3A C7A 122.7(3) . .
N4 C3A P3 127.8(2) . .
C7A C3A P3 109.3(2) . .
C3A N4 C5 117.6(3) . .
C3A N4 Pd2 121.7(2) . .
C5 N4 Pd2 120.6(2) . .
N4 C5 C6 122.3(3) . .
C7 C6 C5 119.8(3) . .
C6 C7 C7A 117.9(3) . .
C7 C7A C3A 119.6(3) . .
C7 C7A N1 124.2(3) . .
C3A C7A N1 116.2(3) . .
C2 C8 C11 109.7(3) . .
C2 C8 C9 111.1(3) . .
C11 C8 C9 109.7(3) . .
C2 C8 C10 107.6(3) . .
C11 C8 C10 110.2(3) . .
C9 C8 C10 108.6(3) . .
C13 C12 P3 113.5(2) . .
C12 C13 C14 111.5(3) . .
C15 C14 C13 112.2(3) . .
C2' N1' C7A' 113.4(3) . .
N1' C2' C8' 122.2(3) . .
N1' C2' P3' 113.2(2) . .
C8' C2' P3' 124.5(2) . .
C3A' P3' C12' 106.51(15) . .
C3A' P3' C2' 87.90(14) . .
C12' P3' C2' 108.20(15) . .
C3A' P3' Pd2 113.22(10) . .
C12' P3' Pd2 122.04(11) . .
C2' P3' Pd2 113.56(11) . .
N4' C3A' C7A' 123.0(3) . .
N4' C3A' P3' 127.6(2) . .
C7A' C3A' P3' 109.2(2) . .
C5' N4' C3A' 117.5(3) . .
C5' N4' Pd1 121.7(2) . .
C3A' N4' Pd1 120.8(2) . .
N4' C5' C6' 122.7(3) . .
C7' C6' C5' 119.4(3) . .
C7A' C7' C6' 117.6(3) . .
C7' C7A' C3A' 119.7(3) . .
C7' C7A' N1' 124.0(3) . .
C3A' C7A' N1' 116.2(3) . .
C2' C8' C11' 109.5(3) . .
C2' C8' C10' 107.7(3) . .
C11' C8' C10' 110.5(3) . .
C2' C8' C9' 111.2(3) . .
C11' C8' C9' 108.8(3) . .
C10' C8' C9' 109.2(3) . .
C13' C12' P3' 113.3(2) . .
C14' C13' C12' 111.6(3) . .
C15' C14' C13' 112.8(3) . .
C112 O111 C112 108.9(4) . 2_656
O111 C112 C113 106.4(3) . .
C113 C113 C112 101.8(2) 2_656 .
C125 O121 C122 108.7(3) . .
O121 C122 C123 107.6(3) . .
C122 C123 C124 99.6(3) . .
C125 C124 C123 101.6(4) . .
O121 C125 C124 106.8(4) . .
C132 O131 C135 108.0(4) . .
O131 C132 C133 105.1(4) . .
C132 C133 C134 101.8(4) . .
C135 C134 C133 104.5(4) . .
O131 C135 C134 107.2(4) . .
C142 O141 C145 108.0(4) . .
O141 C142 C143 106.4(4) . .
C142 C143 C144 102.6(5) . .
C145 C144 C143 104.3(5) . .
C144 C145 O141 109.9(5) . .
C155 O151 C152 107.2(5) . .
O151 C152 C153 106.2(5) . .
C152 C153 C154 101.9(6) . .
C155 C154 C153 103.3(6) . .
O151 C155 C154 109.2(6) . .
C165 O161 C162 111.1(11) . .
O161 C162 C163 108.1(11) . .
C162 C163 C164 104.2(10) . .
C165 C164 C163 103.5(10) . .
O161 C165 C164 108.5(12) . .

loop_
_geom_bond_atom_site_label_1
_geom_bond_atom_site_label_2
_geom_bond_distance
_geom_bond_site_symmetry_2
Pd1 N4' 2.048(3) .
Pd1 P3 2.2397(9) .
Pd1 Cl1 2.2725(9) .
Pd1 Cl2 2.3396(8) .
Pd2 N4 2.038(3) .
Pd2 P3' 2.2396(9) .
Pd2 Cl3 2.2704(9) .
Pd2 Cl4 2.3346(8) .
N1 C2 1.284(4) .
N1 C7A 1.424(4) .
C2 C8 1.513(5) .
C2 P3 1.865(3) .
P3 C3A 1.808(3) .
P3 C12 1.821(3) .
C3A N4 1.345(4) .
C3A C7A 1.393(4) .
N4 C5 1.354(4) .
C5 C6 1.397(4) .
C6 C7 1.381(5) .
C7 C7A 1.389(4) .
C8 C11 1.525(5) .
C8 C9 1.532(5) .
C8 C10 1.535(5) .
C12 C13 1.522(5) .
C13 C14 1.527(4) .
C14 C15 1.515(5) .
N1' C2' 1.287(4) .
N1' C7A' 1.426(4) .
C2' C8' 1.515(5) .
C2' P3' 1.866(3) .
P3' C3A' 1.810(3) .
P3' C12' 1.816(3) .
C3A' N4' 1.346(4) .
C3A' C7A' 1.390(4) .
N4' C5' 1.344(4) .
C5' C6' 1.402(4) .
C6' C7' 1.393(5) .
C7' C7A' 1.389(4) .
C8' C11' 1.523(5) .
C8' C10' 1.533(5) .
C8' C9' 1.535(5) .
C12' C13' 1.529(5) .
C13' C14' 1.512(5) .
C14' C15' 1.506(5) .
O111 C112 1.435(4) .
O111 C112 1.435(4) 2_656
C112 C113 1.513(5) .
C113 C113 1.512(7) 2_656
O121 C125 1.405(5) .
O121 C122 1.432(5) .
C122 C123 1.500(5) .
C123 C124 1.542(6) .
C124 C125 1.498(6) .
O131 C132 1.415(6) .
O131 C135 1.427(6) .
C132 C133 1.499(6) .
C133 C134 1.522(7) .
C134 C135 1.502(7) .
O141 C142 1.418(6) .
O141 C145 1.418(6) .
C142 C143 1.471(7) .
C143 C144 1.518(7) .
C144 C145 1.399(7) .
O151 C155 1.392(8) .
O151 C152 1.412(7) .
C152 C153 1.493(8) .
C153 C154 1.517(9) .
C154 C155 1.508(9) .
O161 C165 1.375(12) .
O161 C162 1.401(12) .
C162 C163 1.462(13) .
C163 C164 1.526(13) .
C164 C165 1.476(13) .
